data_4107642
loop_
_publ_author_name
'Robert Weiss'
'Matthias Bess'
'Stefan M. Huber'
'Frank W. Heinemann'

_publ_section_title
;
 Nucleophilic \b-Oniovinylation: Concept, Mechanism, Scope, and
 Applications
;
_journal_name_full 'Journal of the American Chemical Society'
_journal_page_first 4610
_journal_page_last 4617
_journal_paper_doi 10.1021/ja071316a
_journal_volume 130
_journal_year 2008
_chemical_formula_sum 'C36 H36 F6 N4 O16 S2'
_chemical_formula_weight 958.81
_chemical_name_systematic
; 
 ? 
;
_space_group_IT_number 14
_symmetry_cell_setting monoclinic
_symmetry_space_group_name_Hall '-P 2yn'
_symmetry_space_group_name_H-M 'P 1 21/n 1'
_atom_sites_solution_hydrogens geom
_atom_sites_solution_primary direct
_atom_sites_solution_secondary difmap
_audit_creation_method SHELXL-97
_cell_angle_alpha 90.00
_cell_angle_beta 100.440(3)
_cell_angle_gamma 90.00
_cell_formula_units_Z 2
_cell_length_a 8.6061(4)
_cell_length_b 15.3022(8)
_cell_length_c 15.7738(7)
_cell_measurement_reflns_used 4144
_cell_measurement_temperature 173(2)
_cell_volume 2042.90(17)
_computing_cell_refinement DENZO-SMN
_computing_data_collection 'Nonius Collect'
_computing_data_reduction DENZO-SMN
_computing_molecular_graphics 'SHELXTL NT'
_computing_publication_material 'SHELXTL NT'
_computing_structure_refinement 'SHELXL-97 (Sheldrick, 1997)'
_computing_structure_solution 'SHELXS-97 (Sheldrick, 1990)'
_diffrn_ambient_temperature 173(2)
_diffrn_detector_area_resol_mean 9
_diffrn_measured_fraction_theta_full 1.000
_diffrn_measured_fraction_theta_max 1.000
_diffrn_measurement_device_type 'Nonius KappaCCD'
_diffrn_radiation_monochromator graphite
_diffrn_radiation_source 'fine-focus rotating anode'
_diffrn_radiation_type MoK\a
_diffrn_radiation_wavelength 0.71073
_diffrn_reflns_av_R_equivalents 0.0468
_diffrn_reflns_av_sigmaI/netI 0.0706
_diffrn_reflns_limit_h_max 10
_diffrn_reflns_limit_h_min -10
_diffrn_reflns_limit_k_max 18
_diffrn_reflns_limit_k_min -18
_diffrn_reflns_limit_l_max 19
_diffrn_reflns_limit_l_min -19
_diffrn_reflns_number 7752
_diffrn_reflns_theta_full 26.02
_diffrn_reflns_theta_max 26.02
_diffrn_reflns_theta_min 2.52
_exptl_absorpt_coefficient_mu 0.236
_exptl_absorpt_correction_T_max 0.9768
_exptl_absorpt_correction_T_min 0.9326
_exptl_absorpt_correction_type 'empirical (Scalepack)'
_exptl_crystal_colour yellow
_exptl_crystal_density_diffrn 1.559
_exptl_crystal_description plate
_exptl_crystal_F_000 988
_exptl_crystal_size_max 0.30
_exptl_crystal_size_mid 0.20
_exptl_crystal_size_min 0.10
_refine_diff_density_max 0.330
_refine_diff_density_min -0.295
_refine_diff_density_rms 0.049
_refine_ls_extinction_method none
_refine_ls_goodness_of_fit_ref 0.979
_refine_ls_hydrogen_treatment 'riding model'
_refine_ls_matrix_type full
_refine_ls_number_parameters 293
_refine_ls_number_reflns 4030
_refine_ls_number_restraints 0
_refine_ls_restrained_S_all 0.979
_refine_ls_R_factor_all 0.0941
_refine_ls_R_factor_gt 0.0466
_refine_ls_shift/su_max 0.252
_refine_ls_shift/su_mean 0.005
_refine_ls_structure_factor_coef Fsqd
_refine_ls_weighting_details 'calc w=1/[\s^2^(Fo^2^)+(0.0606P)^2^+0.0000P] where P=(Fo^2^+2Fc^2^)/3'
_refine_ls_weighting_scheme calc
_refine_ls_wR_factor_gt 0.1073
_refine_ls_wR_factor_ref 0.1226
_reflns_number_gt 2446
_reflns_number_total 4030
_reflns_threshold_expression >2sigma(I)
_cod_data_source_file ja071316a-file011.cif
_cod_data_source_block matb04
_cod_database_code 4107642

loop_
_symmetry_equiv_pos_as_xyz
'x, y, z'
'-x+1/2, y+1/2, -z+1/2'
'-x, -y, -z'
'x-1/2, -y-1/2, z-1/2'

loop_
_atom_site_label
_atom_site_type_symbol
_atom_site_fract_x
_atom_site_fract_y
_atom_site_fract_z
_atom_site_U_iso_or_equiv
_atom_site_adp_type
_atom_site_occupancy
_atom_site_symmetry_multiplicity
_atom_site_calc_flag
_atom_site_refinement_flags
S1 S 0.09834(9) 0.23726(4) 0.57762(5) 0.0395(2) Uani 1 1 d .
F1 F 0.0651(3) 0.06721(12) 0.57385(17) 0.0870(8) Uani 1 1 d .
O1 O 0.1109(3) 0.23338(15) 0.48825(13) 0.0631(6) Uani 1 1 d .
C1 C -0.0092(4) 0.1384(2) 0.5928(2) 0.0505(8) Uani 1 1 d .
F2 F -0.0297(3) 0.12842(14) 0.67328(14) 0.0839(7) Uani 1 1 d .
O2 O 0.0000(3) 0.30522(13) 0.60124(17) 0.0651(7) Uani 1 1 d .
O3 O 0.2460(2) 0.22538(13) 0.63609(13) 0.0518(5) Uani 1 1 d .
F3 F -0.1511(3) 0.13694(16) 0.54413(17) 0.0932(8) Uani 1 1 d .
C11 C 0.0622(3) 0.55036(16) 0.94128(16) 0.0329(6) Uani 1 1 d .
H11A H 0.1045 0.5848 0.9008 0.040 Uiso 1 1 calc R
C12 C -0.0658(3) 0.49563(15) 0.91303(16) 0.0289(6) Uani 1 1 d .
C13 C -0.1284(3) 0.44510(16) 0.97196(16) 0.0325(6) Uani 1 1 d .
H13A H -0.2159 0.4077 0.9529 0.039 Uiso 1 1 calc R
O14 O -0.2675(2) 0.45698(13) 0.79541(12) 0.0437(5) Uani 1 1 d .
C14 C -0.1399(3) 0.48945(16) 0.82062(17) 0.0327(6) Uani 1 1 d .
O15B O -0.1643(2) 0.67139(12) 0.75468(13) 0.0474(5) Uani 1 1 d .
O15A O -0.2235(3) 0.60083(14) 0.63037(14) 0.0659(7) Uani 1 1 d .
C15 C -0.0601(3) 0.53166(17) 0.75169(16) 0.0360(7) Uani 1 1 d .
C15A C -0.1562(3) 0.60552(17) 0.70326(19) 0.0372(7) Uani 1 1 d .
C15B C -0.2699(4) 0.7421(2) 0.7173(2) 0.0629(9) Uani 1 1 d .
H15A H -0.2754 0.7866 0.7614 0.094 Uiso 1 1 calc R
H15B H -0.3757 0.7185 0.6964 0.094 Uiso 1 1 calc R
H15C H -0.2291 0.7686 0.6692 0.094 Uiso 1 1 calc R
O16A O 0.0932(2) 0.37075(11) 0.81468(12) 0.0392(5) Uani 1 1 d .
O16B O 0.3039(2) 0.42526(12) 0.76578(12) 0.0442(5) Uani 1 1 d .
C16A C 0.1539(3) 0.42376(16) 0.77480(17) 0.0332(6) Uani 1 1 d .
C16 C 0.0691(3) 0.50119(17) 0.72976(16) 0.0361(7) Uani 1 1 d .
C16B C 0.4032(4) 0.3569(2) 0.8101(2) 0.0573(9) Uani 1 1 d .
H16A H 0.5144 0.3730 0.8140 0.086 Uiso 1 1 calc R
H16B H 0.3824 0.3020 0.7780 0.086 Uiso 1 1 calc R
H16C H 0.3799 0.3494 0.8682 0.086 Uiso 1 1 calc R
N17 N 0.1407(3) 0.54390(13) 0.66392(13) 0.0333(5) Uani 1 1 d .
C18 C 0.1552(3) 0.50003(17) 0.59116(16) 0.0365(7) Uani 1 1 d .
H18A H 0.1103 0.4434 0.5818 0.044 Uiso 1 1 calc R
C19 C 0.2317(3) 0.53451(17) 0.53173(17) 0.0357(6) Uani 1 1 d .
H19A H 0.2367 0.5025 0.4807 0.043 Uiso 1 1 calc R
N20 N 0.3865(3) 0.65111(15) 0.48737(14) 0.0384(6) Uani 1 1 d .
C20 C 0.3048(3) 0.61777(16) 0.54385(16) 0.0321(6) Uani 1 1 d .
C20B C 0.4002(4) 0.6034(2) 0.40901(19) 0.0571(9) Uani 1 1 d .
H20A H 0.4377 0.5439 0.4240 0.086 Uiso 1 1 calc R
H20B H 0.4754 0.6334 0.3792 0.086 Uiso 1 1 calc R
H20C H 0.2966 0.6008 0.3711 0.086 Uiso 1 1 calc R
C20A C 0.4593(4) 0.73717(19) 0.4965(2) 0.0508(8) Uani 1 1 d .
H20D H 0.4213 0.7694 0.5424 0.076 Uiso 1 1 calc R
H20E H 0.4314 0.7692 0.4420 0.076 Uiso 1 1 calc R
H20F H 0.5744 0.7309 0.5112 0.076 Uiso 1 1 calc R
C21 C 0.2874(3) 0.66210(17) 0.62139(17) 0.0363(6) Uani 1 1 d .
H21A H 0.3322 0.7185 0.6330 0.044 Uiso 1 1 calc R
C22 C 0.2081(3) 0.62461(17) 0.67818(17) 0.0370(7) Uani 1 1 d .
H22A H 0.1989 0.6552 0.7295 0.044 Uiso 1 1 calc R

loop_
_atom_site_aniso_label
_atom_site_aniso_U_11
_atom_site_aniso_U_22
_atom_site_aniso_U_33
_atom_site_aniso_U_23
_atom_site_aniso_U_13
_atom_site_aniso_U_12
S1 0.0387(4) 0.0365(4) 0.0434(4) 0.0035(3) 0.0082(3) -0.0009(3)
F1 0.0848(15) 0.0401(10) 0.147(2) -0.0137(12) 0.0503(16) -0.0059(10)
O1 0.0662(15) 0.0838(16) 0.0398(12) 0.0082(12) 0.0110(12) -0.0135(13)
C1 0.0409(19) 0.0486(18) 0.065(2) -0.0038(16) 0.0193(18) 0.0002(15)
F2 0.1017(18) 0.0802(14) 0.0805(16) 0.0114(12) 0.0447(14) -0.0235(12)
O2 0.0626(15) 0.0387(11) 0.0993(19) 0.0008(12) 0.0292(14) 0.0067(11)
O3 0.0440(13) 0.0583(13) 0.0504(13) 0.0055(10) 0.0018(11) -0.0053(10)
F3 0.0497(13) 0.0988(17) 0.123(2) 0.0069(14) -0.0065(14) -0.0291(12)
C11 0.0424(16) 0.0290(14) 0.0309(15) 0.0001(11) 0.0162(13) -0.0030(12)
C12 0.0320(14) 0.0278(13) 0.0294(14) -0.0019(11) 0.0120(12) 0.0029(11)
C13 0.0370(15) 0.0279(13) 0.0348(16) -0.0018(11) 0.0124(13) -0.0042(11)
O14 0.0391(12) 0.0552(12) 0.0367(11) 0.0003(9) 0.0066(10) -0.0093(10)
C14 0.0386(17) 0.0271(13) 0.0349(15) 0.0015(11) 0.0137(14) 0.0007(12)
O15B 0.0531(13) 0.0350(11) 0.0489(12) -0.0107(9) -0.0044(10) 0.0121(10)
O15A 0.105(2) 0.0511(13) 0.0363(13) -0.0020(10) -0.0004(13) 0.0253(13)
C15 0.0458(17) 0.0344(15) 0.0290(14) -0.0071(12) 0.0101(13) -0.0056(13)
C15A 0.0393(16) 0.0348(15) 0.0386(17) -0.0006(13) 0.0099(14) -0.0008(13)
C15B 0.072(2) 0.0416(18) 0.068(2) -0.0074(16) -0.0053(19) 0.0251(17)
O16A 0.0443(12) 0.0337(10) 0.0431(11) 0.0059(9) 0.0172(10) 0.0029(9)
O16B 0.0382(12) 0.0464(11) 0.0474(12) 0.0118(10) 0.0061(10) -0.0033(9)
C16A 0.0373(16) 0.0290(14) 0.0325(15) -0.0017(12) 0.0039(13) 0.0002(12)
C16 0.0459(17) 0.0340(15) 0.0292(14) -0.0024(12) 0.0087(13) -0.0053(13)
C16B 0.0368(18) 0.058(2) 0.075(2) 0.0155(18) 0.0046(17) 0.0015(15)
N17 0.0415(13) 0.0322(12) 0.0287(12) -0.0041(9) 0.0131(11) -0.0075(10)
C18 0.0482(17) 0.0294(13) 0.0327(15) -0.0031(11) 0.0091(14) -0.0057(12)
C19 0.0457(17) 0.0353(14) 0.0276(14) -0.0009(12) 0.0107(13) 0.0000(13)
N20 0.0380(13) 0.0464(13) 0.0320(13) 0.0050(10) 0.0102(11) -0.0027(11)
C20 0.0305(15) 0.0333(14) 0.0323(15) 0.0054(12) 0.0049(12) 0.0009(12)
C20B 0.069(2) 0.069(2) 0.0393(18) 0.0029(16) 0.0278(18) -0.0033(18)
C20A 0.0531(19) 0.0541(18) 0.0474(18) 0.0092(15) 0.0146(16) -0.0188(16)
C21 0.0397(16) 0.0315(14) 0.0389(16) -0.0042(12) 0.0098(14) -0.0069(12)
C22 0.0448(17) 0.0356(15) 0.0325(15) -0.0085(12) 0.0120(13) -0.0038(13)

loop_
_atom_type_symbol
_atom_type_description
_atom_type_scat_dispersion_real
_atom_type_scat_dispersion_imag
_atom_type_scat_source
C C 0.0033 0.0016 'International Tables Vol C Tables 4.2.6.8 and 6.1.1.4'
H H 0.0000 0.0000 'International Tables Vol C Tables 4.2.6.8 and 6.1.1.4'
N N 0.0061 0.0033 'International Tables Vol C Tables 4.2.6.8 and 6.1.1.4'
O O 0.0106 0.0060 'International Tables Vol C Tables 4.2.6.8 and 6.1.1.4'
F F 0.0171 0.0103 'International Tables Vol C Tables 4.2.6.8 and 6.1.1.4'
S S 0.1246 0.1234 'International Tables Vol C Tables 4.2.6.8 and 6.1.1.4'

loop_
_geom_angle_atom_site_label_1
_geom_angle_atom_site_label_2
_geom_angle_atom_site_label_3
_geom_angle
_geom_angle_site_symmetry_1
O2 S1 O1 116.06(15) .
O2 S1 O3 114.80(15) .
O1 S1 O3 114.15(13) .
O2 S1 C1 103.37(13) .
O1 S1 C1 103.13(15) .
O3 S1 C1 102.86(14) .
F3 C1 F2 106.7(2) .
F3 C1 F1 106.7(3) .
F2 C1 F1 106.0(3) .
F3 C1 S1 112.2(2) .
F2 C1 S1 112.6(2) .
F1 C1 S1 112.2(2) .
C13 C11 C12 120.4(2) 3_567
C13 C12 C11 120.0(2) .
C13 C12 C14 118.1(2) .
C11 C12 C14 121.8(2) .
C11 C13 C12 119.5(2) 3_567
O14 C14 C12 123.6(2) .
O14 C14 C15 116.0(2) .
C12 C14 C15 120.2(2) .
C15A O15B C15B 114.8(2) .
C16 C15 C15A 122.8(2) .
C16 C15 C14 123.4(2) .
C15A C15 C14 113.4(2) .
O15A C15A O15B 125.1(3) .
O15A C15A C15 124.3(2) .
O15B C15A C15 110.3(2) .
C16A O16B C16B 115.9(2) .
O16A C16A O16B 126.3(2) .
O16A C16A C16 124.1(2) .
O16B C16A C16 109.6(2) .
C15 C16 N17 121.2(2) .
C15 C16 C16A 121.3(2) .
N17 C16 C16A 117.4(2) .
C18 N17 C22 119.1(2) .
C18 N17 C16 119.9(2) .
C22 N17 C16 120.7(2) .
C19 C18 N17 121.8(2) .
C18 C19 C20 121.3(2) .
C20 N20 C20A 123.4(2) .
C20 N20 C20B 120.6(2) .
C20A N20 C20B 115.9(2) .
N20 C20 C19 121.9(2) .
N20 C20 C21 122.7(2) .
C19 C20 C21 115.4(2) .
C22 C21 C20 120.7(2) .
C21 C22 N17 121.8(2) .

loop_
_geom_bond_atom_site_label_1
_geom_bond_atom_site_label_2
_geom_bond_distance
_geom_bond_site_symmetry_2
S1 O2 1.432(2) .
S1 O1 1.434(2) .
S1 O3 1.440(2) .
S1 C1 1.812(3) .
F1 C1 1.325(3) .
C1 F3 1.320(4) .
C1 F2 1.321(4) .
C11 C13 1.385(4) 3_567
C11 C12 1.391(4) .
C12 C13 1.390(3) .
C12 C14 1.484(4) .
C13 C11 1.385(4) 3_567
O14 C14 1.205(3) .
C14 C15 1.530(3) .
O15B C15A 1.304(3) .
O15B C15B 1.467(4) .
O15A C15A 1.192(3) .
C15 C16 1.309(3) .
C15 C15A 1.522(4) .
O16A C16A 1.202(3) .
O16B C16A 1.324(3) .
O16B C16B 1.448(4) .
C16A C16 1.501(4) .
C16 N17 1.455(3) .
N17 C18 1.355(3) .
N17 C22 1.366(3) .
C18 C19 1.347(3) .
C19 C20 1.418(4) .
N20 C20 1.332(3) .
N20 C20A 1.454(4) .
N20 C20B 1.459(3) .
C20 C21 1.430(4) .
C21 C22 1.349(3) .
